data_1543234
loop_
_publ_author_name
'Suresh, Ganesan'
'Muniraj, Sarangapani'

_publ_section_title
;
 3-(4-Chlorophenyl)-5-[4-(methylsulfanyl)phenyl]-1<i>H</i>-pyrazole
;
_journal_issue 4
_journal_name_full IUCrData
_journal_page_first x160679
_journal_paper_doi 10.1107/S2414314616006799
_journal_volume 1
_journal_year 2016
_chemical_formula_iupac 'C16 H13 Cl N2 S'
_chemical_formula_moiety 'C16 H13 Cl N2 S'
_chemical_formula_sum 'C16 H13 Cl N2 S'
_chemical_formula_weight 300.79
_chemical_name_systematic
;
3-(4-Chlorophenyl)-5-[4-(methylsulfanyl)phenyl]-1<i>H</i>-pyrazole
;
_space_group_crystal_system monoclinic
_space_group_IT_number 14
_space_group_name_Hall '-P 2yn'
_space_group_name_H-M_alt 'P 1 21/n 1'
_symmetry_space_group_name_Hall '-P 2yn'
_symmetry_space_group_name_H-M 'P 1 21/n 1'
_atom_sites_solution_hydrogens geom
_atom_sites_solution_primary direct
_atom_sites_solution_secondary difmap
_audit_creation_method SHELXL-97
_cell_angle_alpha 90.00
_cell_angle_beta 102.480(2)
_cell_angle_gamma 90.00
_cell_formula_units_Z 4
_cell_length_a 15.0422(12)
_cell_length_b 5.6323(5)
_cell_length_c 17.1019(15)
_cell_measurement_reflns_used 8419
_cell_measurement_temperature 296(2)
_cell_measurement_theta_max 30.13
_cell_measurement_theta_min 2.77
_cell_volume 1414.7(2)
_computing_cell_refinement
;
APEX2 and SAINT (Bruker, 2012)
;
_computing_data_collection
;
APEX2 (Bruker, 2012)
;
_computing_data_reduction
;
SAINT and XPREP (Bruker, 2012)
;
_computing_molecular_graphics
;
<i>ORTEP-3 for Windows</i> (Farrugia, 2012)
;
_computing_publication_material
;
<i>PLATON</i> (Spek, 2009)
;
_computing_structure_refinement
;
<i>SHELXL97</i> (Sheldrick, 2008)
;
_computing_structure_solution
;
<i>SHELXS97</i> (Sheldrick, 2008)
;
_diffrn_ambient_temperature 296(2)
_diffrn_measured_fraction_theta_full 0.999
_diffrn_measured_fraction_theta_max 0.999
_diffrn_measurement_device_type 'Bruker Kappa APEXII CCD'
_diffrn_measurement_method '\w and \f scan'
_diffrn_radiation_monochromator graphite
_diffrn_radiation_source 'fine-focus sealed tube'
_diffrn_radiation_type MoK\a
_diffrn_radiation_wavelength 0.71073
_diffrn_reflns_av_R_equivalents 0.0330
_diffrn_reflns_av_sigmaI/netI 0.0259
_diffrn_reflns_limit_h_max 18
_diffrn_reflns_limit_h_min -18
_diffrn_reflns_limit_k_max 7
_diffrn_reflns_limit_k_min -7
_diffrn_reflns_limit_l_max 21
_diffrn_reflns_limit_l_min -21
_diffrn_reflns_number 20565
_diffrn_reflns_theta_full 26.50
_diffrn_reflns_theta_max 26.50
_diffrn_reflns_theta_min 2.03
_diffrn_standards_number 20570
_exptl_absorpt_coefficient_mu 0.408
_exptl_absorpt_correction_T_max 0.9414
_exptl_absorpt_correction_T_min 0.9050
_exptl_absorpt_correction_type multi-scan
_exptl_absorpt_process_details
;
(SADABS; Bruker, 2012)
;
_exptl_crystal_colour pale-yellow
_exptl_crystal_density_diffrn 1.412
_exptl_crystal_density_method 'not measured'
_exptl_crystal_description block
_exptl_crystal_F_000 624
_exptl_crystal_size_max 0.25
_exptl_crystal_size_mid 0.25
_exptl_crystal_size_min 0.15
_refine_diff_density_max 0.404
_refine_diff_density_min -0.277
_refine_ls_extinction_method none
_refine_ls_goodness_of_fit_ref 1.124
_refine_ls_hydrogen_treatment mixed
_refine_ls_matrix_type full
_refine_ls_number_parameters 186
_refine_ls_number_reflns 2921
_refine_ls_number_restraints 1
_refine_ls_restrained_S_all 1.124
_refine_ls_R_factor_all 0.0834
_refine_ls_R_factor_gt 0.0577
_refine_ls_shift/su_max 0.000
_refine_ls_shift/su_mean 0.000
_refine_ls_structure_factor_coef Fsqd
_refine_ls_weighting_details 'calc w=1/[\s^2^(Fo^2^)+(0.0259P)^2^+2.3699P] where P=(Fo^2^+2Fc^2^)/3'
_refine_ls_weighting_scheme calc
_refine_ls_wR_factor_gt 0.1152
_refine_ls_wR_factor_ref 0.1300
_reflns_number_gt 2210
_reflns_number_total 2921
_reflns_threshold_expression >2sigma(I)
_cod_data_source_file sj4019sup1.cif
_cod_data_source_block I
_cod_database_code 1543234
_shelx_space_group_comment
;
The symmetry employed for this shelxl refinement is uniquely defined
by the following loop, which should always be used as a source of
symmetry information in preference to the above space-group names.
They are only intended as comments.
;

loop_
_symmetry_equiv_pos_as_xyz
'x, y, z'
'-x+1/2, y+1/2, -z+1/2'
'-x, -y, -z'
'x-1/2, -y-1/2, z-1/2'

loop_
_atom_site_type_symbol
_atom_site_label
_atom_site_fract_x
_atom_site_fract_y
_atom_site_fract_z
_atom_site_U_iso_or_equiv
_atom_site_adp_type
_atom_site_calc_flag
_atom_site_refinement_flags
_atom_site_occupancy
_atom_site_symmetry_multiplicity
C C1 0.86308(19) 0.4265(5) 0.14839(17) 0.0358(7) Uani d . 1 1
C C2 0.8308(2) 0.6014(6) 0.19216(18) 0.0391(7) Uani d . 1 1
H H2 0.8035 0.7364 0.1662 0.047 Uiso calc R 1 1
C C3 0.83852(19) 0.5781(5) 0.27367(18) 0.0367(7) Uani d . 1 1
H H3 0.8165 0.6974 0.3019 0.044 Uiso calc R 1 1
C C4 0.87890(18) 0.3781(5) 0.31398(16) 0.0311(6) Uani d . 1 1
C C5 0.9089(2) 0.2024(5) 0.26987(18) 0.0389(7) Uani d . 1 1
H H5 0.9345 0.0652 0.2956 0.047 Uiso calc R 1 1
C C6 0.9017(2) 0.2257(6) 0.18792(18) 0.0417(7) Uani d . 1 1
H H6 0.9230 0.1054 0.1595 0.050 Uiso calc R 1 1
C C7 0.88814(18) 0.3566(5) 0.40110(17) 0.0332(6) Uani d . 1 1
C C8 0.85749(19) 0.5015(5) 0.45494(17) 0.0352(6) Uani d . 1 1
H H8 0.8232 0.6395 0.4433 0.042 Uiso calc R 1 1
C C9 0.88822(18) 0.3997(5) 0.53004(17) 0.0327(6) Uani d . 1 1
C C12 0.87854(18) 0.4797(5) 0.60968(16) 0.0321(6) Uani d . 1 1
C C13 0.8377(2) 0.6961(5) 0.61894(18) 0.0388(7) Uani d . 1 1
H H13 0.8159 0.7904 0.5743 0.047 Uiso calc R 1 1
C C14 0.8292(2) 0.7730(6) 0.69368(19) 0.0438(8) Uani d . 1 1
H H14 0.8008 0.9170 0.6990 0.053 Uiso calc R 1 1
C C15 0.8623(2) 0.6378(6) 0.75962(18) 0.0404(7) Uani d . 1 1
C C16 0.9032(2) 0.4230(6) 0.75310(19) 0.0450(8) Uani d . 1 1
H H16 0.9255 0.3313 0.7983 0.054 Uiso calc R 1 1
C C17 0.9107(2) 0.3454(6) 0.67792(18) 0.0417(7) Uani d . 1 1
H H17 0.9379 0.1995 0.6731 0.050 Uiso calc R 1 1
C C20 0.8972(3) 0.2228(8) 0.0090(2) 0.0764(13) Uani d . 1 1
H H20A 0.9598 0.2052 0.0360 0.115 Uiso calc R 1 1
H H20B 0.8934 0.2383 -0.0475 0.115 Uiso calc R 1 1
H H20C 0.8634 0.0857 0.0190 0.115 Uiso calc R 1 1
N N1 0.93368(18) 0.1756(5) 0.44264(16) 0.0426(6) Uani d D 1 1
N N2 0.93436(17) 0.2002(5) 0.52172(15) 0.0422(6) Uani d . 1 1
S S1 0.85099(7) 0.48113(18) 0.04526(5) 0.0577(3) Uani d . 1 1
Cl Cl1 0.85408(7) 0.74040(19) 0.85373(5) 0.0638(3) Uani d . 1 1
H H1 0.974(3) 0.066(8) 0.437(3) 0.17(3) Uiso d D 1 1

loop_
_atom_site_aniso_label
_atom_site_aniso_U_11
_atom_site_aniso_U_22
_atom_site_aniso_U_33
_atom_site_aniso_U_12
_atom_site_aniso_U_13
_atom_site_aniso_U_23
C1 0.0343(15) 0.0373(17) 0.0360(16) -0.0041(13) 0.0079(12) -0.0013(13)
C2 0.0395(17) 0.0340(16) 0.0435(17) 0.0051(14) 0.0081(13) 0.0062(14)
C3 0.0380(16) 0.0308(15) 0.0421(17) 0.0060(13) 0.0104(13) -0.0015(13)
C4 0.0261(13) 0.0312(15) 0.0358(15) -0.0011(12) 0.0065(11) -0.0002(12)
C5 0.0428(17) 0.0288(15) 0.0441(17) 0.0051(13) 0.0077(13) 0.0006(13)
C6 0.0477(18) 0.0334(16) 0.0453(18) 0.0039(14) 0.0130(14) -0.0058(14)
C7 0.0279(14) 0.0312(15) 0.0400(16) -0.0002(12) 0.0062(12) 0.0033(13)
C8 0.0346(15) 0.0316(15) 0.0392(15) 0.0053(13) 0.0079(12) 0.0020(13)
C9 0.0298(14) 0.0305(15) 0.0388(16) -0.0009(12) 0.0094(12) -0.0005(12)
C12 0.0280(14) 0.0321(15) 0.0371(15) -0.0008(12) 0.0090(12) 0.0023(12)
C13 0.0415(17) 0.0351(16) 0.0405(16) 0.0090(14) 0.0101(13) 0.0057(13)
C14 0.0461(18) 0.0363(17) 0.0514(19) 0.0069(15) 0.0162(15) -0.0022(15)
C15 0.0390(17) 0.0445(18) 0.0396(16) -0.0067(15) 0.0130(13) -0.0031(14)
C16 0.0510(19) 0.0459(19) 0.0379(17) 0.0032(16) 0.0092(14) 0.0088(14)
C17 0.0460(18) 0.0335(17) 0.0472(18) 0.0081(14) 0.0138(14) 0.0062(14)
C20 0.099(3) 0.087(3) 0.045(2) 0.019(3) 0.021(2) -0.013(2)
N1 0.0458(16) 0.0394(15) 0.0428(15) 0.0111(13) 0.0097(12) 0.0059(12)
N2 0.0468(15) 0.0370(14) 0.0452(15) 0.0090(12) 0.0154(12) 0.0016(12)
S1 0.0807(7) 0.0554(6) 0.0372(5) 0.0033(5) 0.0128(4) 0.0001(4)
Cl1 0.0752(6) 0.0743(7) 0.0446(5) -0.0040(5) 0.0188(4) -0.0161(5)

loop_
_atom_type_symbol
_atom_type_description
_atom_type_scat_dispersion_real
_atom_type_scat_dispersion_imag
_atom_type_scat_source
C C 0.0033 0.0016 'International Tables Vol C Tables 4.2.6.8 and 6.1.1.4'
H H 0.0000 0.0000 'International Tables Vol C Tables 4.2.6.8 and 6.1.1.4'
N N 0.0061 0.0033 'International Tables Vol C Tables 4.2.6.8 and 6.1.1.4'
S S 0.1246 0.1234 'International Tables Vol C Tables 4.2.6.8 and 6.1.1.4'
Cl Cl 0.1484 0.1585 'International Tables Vol C Tables 4.2.6.8 and 6.1.1.4'

loop_
_geom_angle_atom_site_label_1
_geom_angle_atom_site_label_2
_geom_angle_atom_site_label_3
_geom_angle
C6 C1 C2 118.5(3)
C6 C1 S1 125.1(2)
C2 C1 S1 116.4(2)
C3 C2 C1 121.0(3)
C3 C2 H2 119.5
C1 C2 H2 119.5
C2 C3 C4 120.7(3)
C2 C3 H3 119.6
C4 C3 H3 119.6
C5 C4 C3 118.0(3)
C5 C4 C7 121.6(3)
C3 C4 C7 120.3(3)
C4 C5 C6 121.4(3)
C4 C5 H5 119.3
C6 C5 H5 119.3
C1 C6 C5 120.3(3)
C1 C6 H6 119.8
C5 C6 H6 119.8
N1 C7 C8 107.5(3)
N1 C7 C4 121.6(3)
C8 C7 C4 130.8(3)
C7 C8 C9 106.2(3)
C7 C8 H8 126.9
C9 C8 H8 126.9
N2 C9 C8 108.8(3)
N2 C9 C12 120.7(3)
C8 C9 C12 130.4(3)
C17 C12 C13 117.7(3)
C17 C12 C9 121.7(3)
C13 C12 C9 120.6(3)
C14 C13 C12 120.8(3)
C14 C13 H13 119.6
C12 C13 H13 119.6
C15 C14 C13 120.0(3)
C15 C14 H14 120.0
C13 C14 H14 120.0
C14 C15 C16 121.1(3)
C14 C15 Cl1 119.5(3)
C16 C15 Cl1 119.4(2)
C15 C16 C17 118.8(3)
C15 C16 H16 120.6
C17 C16 H16 120.6
C16 C17 C12 121.7(3)
C16 C17 H17 119.2
C12 C17 H17 119.2
S1 C20 H20A 109.5
S1 C20 H20B 109.5
H20A C20 H20B 109.5
S1 C20 H20C 109.5
H20A C20 H20C 109.5
H20B C20 H20C 109.5
C7 N1 N2 110.0(3)
C7 N1 H1 139(4)
N2 N1 H1 109(4)
C9 N2 N1 107.3(2)
C1 S1 C20 104.04(17)

loop_
_geom_bond_atom_site_label_1
_geom_bond_atom_site_label_2
_geom_bond_distance
C1 C6 1.380(4)
C1 C2 1.387(4)
C1 S1 1.761(3)
C2 C3 1.380(4)
C2 H2 0.9300
C3 C4 1.390(4)
C3 H3 0.9300
C4 C5 1.378(4)
C4 C7 1.471(4)
C5 C6 1.388(4)
C5 H5 0.9300
C6 H6 0.9300
C7 N1 1.343(4)
C7 C8 1.382(4)
C8 C9 1.391(4)
C8 H8 0.9300
C9 N2 1.344(4)
C9 C12 1.471(4)
C12 C17 1.387(4)
C12 C13 1.389(4)
C13 C14 1.382(4)
C13 H13 0.9300
C14 C15 1.363(4)
C14 H14 0.9300
C15 C16 1.372(5)
C15 Cl1 1.740(3)
C16 C17 1.385(4)
C16 H16 0.9300
C17 H17 0.9300
C20 S1 1.781(4)
C20 H20A 0.9600
C20 H20B 0.9600
C20 H20C 0.9600
N1 N2 1.357(4)
N1 H1 0.891(10)

loop_
_geom_hbond_atom_site_label_D
_geom_hbond_atom_site_label_H
_geom_hbond_atom_site_label_A
_geom_hbond_site_symmetry_A
_geom_hbond_distance_DH
_geom_hbond_distance_HA
_geom_hbond_distance_DA
_geom_hbond_angle_DHA
C14 H14 Cl1 2_656 0.93 2.94 3.771(3) 149.3
N1 H1 N2 3_756 0.891(10) 2.05(3) 2.875(4) 153(5)
N1 H1 N1 3_756 0.891(10) 2.61(5) 3.170(5) 122(4)

loop_
_geom_torsion_atom_site_label_1
_geom_torsion_atom_site_label_2
_geom_torsion_atom_site_label_3
_geom_torsion_atom_site_label_4
_geom_torsion
C6 C1 C2 C3 1.2(4)
S1 C1 C2 C3 -178.8(2)
C1 C2 C3 C4 -0.1(5)
C2 C3 C4 C5 -1.5(4)
C2 C3 C4 C7 179.0(3)
C3 C4 C5 C6 1.8(4)
C7 C4 C5 C6 -178.7(3)
C2 C1 C6 C5 -0.9(4)
S1 C1 C6 C5 179.1(2)
C4 C5 C6 C1 -0.7(5)
C5 C4 C7 N1 6.3(4)
C3 C4 C7 N1 -174.2(3)
C5 C4 C7 C8 -174.9(3)
C3 C4 C7 C8 4.6(5)
N1 C7 C8 C9 0.9(3)
C4 C7 C8 C9 -178.0(3)
C7 C8 C9 N2 -0.8(3)
C7 C8 C9 C12 178.0(3)
N2 C9 C12 C17 -4.6(4)
C8 C9 C12 C17 176.8(3)
N2 C9 C12 C13 174.4(3)
C8 C9 C12 C13 -4.2(5)
C17 C12 C13 C14 -0.4(4)
C9 C12 C13 C14 -179.4(3)
C12 C13 C14 C15 1.1(5)
C13 C14 C15 C16 -1.0(5)
C13 C14 C15 Cl1 178.2(2)
C14 C15 C16 C17 0.3(5)
Cl1 C15 C16 C17 -178.9(2)
C15 C16 C17 C12 0.4(5)
C13 C12 C17 C16 -0.4(4)
C9 C12 C17 C16 178.7(3)
C8 C7 N1 N2 -0.7(3)
C4 C7 N1 N2 178.4(2)
C8 C9 N2 N1 0.4(3)
C12 C9 N2 N1 -178.5(2)
C7 N1 N2 C9 0.2(3)
C6 C1 S1 C20 0.9(3)
C2 C1 S1 C20 -179.1(3)

_cod_database_fobs_code 1543234
